data_7234469
loop_
_publ_author_name
'Junbo Li'
'Jianwei Miao'
'Guankui Long'
'Jing Zhang'
'Yongxin Li'
'Rakesh Ganguly'
'Yang Zhao'
'Yi Liu'
'Bin Liu'
'Qichun Zhang'

_publ_section_title
;
 N-Heteroheptacenequinone and N-heterononacenequinone: synthesis, physical
 properties, crystal structures and photoelectrochemical behaviors
;
_journal_name_full 'Journal of Materials Chemistry C'
_journal_page_first 9877
_journal_page_last 9884
_journal_paper_doi 10.1039/C5TC02010G
_journal_volume 3
_journal_year 2015
_chemical_formula_sum 'C82 H102 N6 O2 Si4'
_chemical_formula_weight 1316.06
_space_group_crystal_system triclinic
_space_group_IT_number 2
_space_group_name_Hall '-P 1'
_space_group_name_H-M_alt 'P -1'
_atom_sites_solution_hydrogens geom
_atom_sites_solution_primary direct
_atom_sites_solution_secondary difmap
_cell_angle_alpha 110.316(3)
_cell_angle_beta 97.166(3)
_cell_angle_gamma 101.674(3)
_cell_formula_units_Z 1
_cell_length_a 7.9319(8)
_cell_length_b 14.4277(12)
_cell_length_c 18.4216(16)
_cell_measurement_reflns_used 2615
_cell_measurement_temperature 103(2)
_cell_measurement_theta_max 23.5010
_cell_measurement_theta_min 2.4129
_cell_volume 1892.0(3)
_computing_cell_refinement 'SAINT V8.34A (Bruker AXS Inc., 2013)'
_computing_data_collection 'APEX2 (Bruker AXS Inc., 2014)'
_computing_data_reduction 'SAINT V8.34A (Bruker AXS Inc., 2013)'
_computing_molecular_graphics 'XP (Bruker AXS Inc., 2014)'
_computing_publication_material 'APEX2 (Bruker AXS Inc., 2014)'
_computing_structure_refinement 'SHELXL-2014/6 (Sheldrick, 2014)'
_diffrn_ambient_temperature 103(2)
_diffrn_measured_fraction_theta_full 0.995
_diffrn_measured_fraction_theta_max 0.995
_diffrn_measurement_device_type 'CCD area detector'
_diffrn_measurement_method 'phi and omega scans'
_diffrn_radiation_monochromator graphite
_diffrn_radiation_source 'fine-focus sealed tube'
_diffrn_radiation_type MoK\a
_diffrn_radiation_wavelength 0.71073
_diffrn_reflns_av_R_equivalents 0.1013
_diffrn_reflns_av_sigmaI/netI 0.1350
_diffrn_reflns_limit_h_max 10
_diffrn_reflns_limit_h_min -10
_diffrn_reflns_limit_k_max 19
_diffrn_reflns_limit_k_min -18
_diffrn_reflns_limit_l_max 24
_diffrn_reflns_limit_l_min -24
_diffrn_reflns_number 30885
_diffrn_reflns_theta_full 27.91
_diffrn_reflns_theta_max 27.91
_diffrn_reflns_theta_min 1.56
_exptl_absorpt_coefficient_mu 0.128
_exptl_absorpt_correction_T_max 1.0
_exptl_absorpt_correction_T_min 0.84
_exptl_absorpt_correction_type multi-scan
_exptl_absorpt_process_details 'SADABS V2014/4 (Bruker AXS Inc.)'
_exptl_crystal_colour colourless
_exptl_crystal_density_diffrn 1.155
_exptl_crystal_density_method 'not measured'
_exptl_crystal_description plate
_exptl_crystal_F_000 708
_exptl_crystal_size_max 0.22
_exptl_crystal_size_mid 0.20
_exptl_crystal_size_min 0.02
_refine_diff_density_max 0.391
_refine_diff_density_min -0.444
_refine_diff_density_rms 0.072
_refine_ls_extinction_method none
_refine_ls_goodness_of_fit_ref 0.993
_refine_ls_hydrogen_treatment constr
_refine_ls_matrix_type full
_refine_ls_number_parameters 437
_refine_ls_number_reflns 9032
_refine_ls_number_restraints 0
_refine_ls_restrained_S_all 0.993
_refine_ls_R_factor_all 0.1398
_refine_ls_R_factor_gt 0.0611
_refine_ls_shift/su_max 0.000
_refine_ls_shift/su_mean 0.000
_refine_ls_structure_factor_coef Fsqd
_refine_ls_weighting_details 'calc w=1/[\s^2^(Fo^2^)+(0.0417P)^2^+0.2694P] where P=(Fo^2^+2Fc^2^)/3'
_refine_ls_weighting_scheme calc
_refine_ls_wR_factor_gt 0.1056
_refine_ls_wR_factor_ref 0.1346
_reflns_number_gt 4918
_reflns_number_total 9032
_reflns_threshold_expression >2sigma(I)
_cod_data_source_file J-Mater-Chem-C-2015-3-9877.cif
_cod_data_source_block TAND
_cod_database_code 7234469

loop_
_symmetry_equiv_pos_as_xyz
'x, y, z'
'-x, -y, -z'

loop_
_atom_site_label
_atom_site_type_symbol
_atom_site_fract_x
_atom_site_fract_y
_atom_site_fract_z
_atom_site_U_iso_or_equiv
_atom_site_adp_type
_atom_site_occupancy
_atom_site_symmetry_multiplicity
_atom_site_calc_flag
_atom_site_refinement_flags
_atom_site_disorder_assembly
_atom_site_disorder_group
Si1 Si 1.21567(10) 0.97129(5) 0.33964(4) 0.01621(18) Uani 1 1 d . . .
Si2 Si 0.40480(10) 0.58300(5) -0.31678(4) 0.01517(18) Uani 1 1 d . . .
C1 C 0.9077(3) 0.44673(19) -0.08572(14) 0.0162(6) Uani 1 1 d . . .
C2 C 0.9091(3) 0.55524(19) -0.03837(14) 0.0139(6) Uani 1 1 d . . .
C3 C 1.0002(3) 0.60707(19) 0.04321(14) 0.0152(6) Uani 1 1 d . . .
C4 C 0.9224(3) 0.75251(18) 0.04668(13) 0.0138(6) Uani 1 1 d . . .
C5 C 0.9356(3) 0.85697(19) 0.08755(13) 0.0141(6) Uani 1 1 d . . .
C6 C 0.8544(3) 0.91057(18) 0.04816(13) 0.0131(6) Uani 1 1 d . . .
C7 C 0.8723(3) 1.01630(19) 0.08476(14) 0.0151(6) Uani 1 1 d . . .
H7 H 0.9397 1.0524 0.1373 0.018 Uiso 1 1 calc R . .
C8 C 0.7947(3) 1.06947(19) 0.04645(14) 0.0148(6) Uani 1 1 d . . .
C9 C 0.8157(3) 1.17769(19) 0.08254(14) 0.0169(6) Uani 1 1 d . . .
H9 H 0.8863 1.2152 0.1343 0.020 Uiso 1 1 calc R . .
C10 C 0.7365(4) 1.2276(2) 0.04400(14) 0.0193(6) Uani 1 1 d . . .
H10 H 0.7509 1.2992 0.0693 0.023 Uiso 1 1 calc R . .
C11 C 0.6323(3) 1.1734(2) -0.03386(15) 0.0188(6) Uani 1 1 d . . .
H11 H 0.5782 1.2093 -0.0603 0.023 Uiso 1 1 calc R . .
C12 C 0.6090(3) 1.07095(19) -0.07110(14) 0.0169(6) Uani 1 1 d . . .
H12 H 0.5385 1.0360 -0.1231 0.020 Uiso 1 1 calc R . .
C13 C 0.6896(3) 1.01519(19) -0.03271(14) 0.0147(6) Uani 1 1 d . . .
C14 C 0.6706(3) 0.91079(19) -0.06962(14) 0.0154(6) Uani 1 1 d . . .
H14 H 0.6013 0.8751 -0.1218 0.019 Uiso 1 1 calc R . .
C15 C 0.7510(3) 0.85628(19) -0.03188(13) 0.0133(6) Uani 1 1 d . . .
C16 C 0.7351(3) 0.74977(18) -0.07119(13) 0.0135(6) Uani 1 1 d . . .
C17 C 0.8250(3) 0.69910(19) -0.03334(14) 0.0133(6) Uani 1 1 d . . .
C18 C 1.0317(3) 0.90551(18) 0.16802(14) 0.0146(6) Uani 1 1 d . . .
C19 C 1.1089(4) 0.94031(19) 0.23619(14) 0.0179(6) Uani 1 1 d . . .
C20 C 1.4285(4) 0.9332(2) 0.33894(15) 0.0225(7) Uani 1 1 d . . .
H20 H 1.4753 0.9392 0.3938 0.027 Uiso 1 1 calc R . .
C21 C 1.5666(4) 1.0048(2) 0.31847(17) 0.0344(8) Uani 1 1 d . . .
H21A H 1.6721 0.9794 0.3146 0.052 Uiso 1 1 calc R . .
H21B H 1.5974 1.0737 0.3600 0.052 Uiso 1 1 calc R . .
H21C H 1.5191 1.0072 0.2676 0.052 Uiso 1 1 calc R . .
C22 C 1.4021(4) 0.8211(2) 0.28329(18) 0.0391(8) Uani 1 1 d . . .
H22A H 1.3551 0.8122 0.2288 0.059 Uiso 1 1 calc R . .
H22B H 1.3190 0.7758 0.2995 0.059 Uiso 1 1 calc R . .
H22C H 1.5153 0.8037 0.2861 0.059 Uiso 1 1 calc R . .
C23 C 1.0586(4) 0.8962(2) 0.38174(15) 0.0208(6) Uani 1 1 d . . .
H23 H 0.9846 0.9415 0.4071 0.025 Uiso 1 1 calc R . .
C24 C 1.1570(4) 0.8717(2) 0.44721(16) 0.0310(8) Uani 1 1 d . . .
H24A H 1.0716 0.8365 0.4695 0.046 Uiso 1 1 calc R . .
H24B H 1.2306 0.9355 0.4891 0.046 Uiso 1 1 calc R . .
H24C H 1.2316 0.8274 0.4248 0.046 Uiso 1 1 calc R . .
C25 C 0.9315(4) 0.7977(2) 0.31894(16) 0.0291(7) Uani 1 1 d . . .
H25A H 0.9988 0.7504 0.2934 0.044 Uiso 1 1 calc R . .
H25B H 0.8646 0.8146 0.2791 0.044 Uiso 1 1 calc R . .
H25C H 0.8500 0.7653 0.3443 0.044 Uiso 1 1 calc R . .
C26 C 1.2514(4) 1.11299(19) 0.39496(14) 0.0196(6) Uani 1 1 d . . .
H26 H 1.3404 1.1487 0.3728 0.023 Uiso 1 1 calc R . .
C27 C 1.3271(4) 1.1490(2) 0.48401(15) 0.0297(7) Uani 1 1 d . . .
H27A H 1.3488 1.2235 0.5090 0.045 Uiso 1 1 calc R . .
H27B H 1.4381 1.1302 0.4918 0.045 Uiso 1 1 calc R . .
H27C H 1.2428 1.1161 0.5081 0.045 Uiso 1 1 calc R . .
C28 C 1.0826(4) 1.1459(2) 0.38040(16) 0.0265(7) Uani 1 1 d . . .
H28A H 0.9895 1.1090 0.3983 0.040 Uiso 1 1 calc R . .
H28B H 1.0453 1.1300 0.3237 0.040 Uiso 1 1 calc R . .
H28C H 1.1051 1.2198 0.4099 0.040 Uiso 1 1 calc R . .
C29 C 0.6304(3) 0.69380(18) -0.14991(14) 0.0146(6) Uani 1 1 d . . .
C30 C 0.5397(3) 0.64760(19) -0.21544(14) 0.0158(6) Uani 1 1 d . . .
C31 C 0.3554(4) 0.69040(19) -0.34413(14) 0.0189(6) Uani 1 1 d . . .
H31 H 0.4720 0.7403 -0.3336 0.023 Uiso 1 1 calc R . .
C32 C 0.2475(4) 0.7496(2) -0.29106(16) 0.0282(7) Uani 1 1 d . . .
H32A H 0.2445 0.8117 -0.3010 0.042 Uiso 1 1 calc R . .
H32B H 0.3018 0.7684 -0.2354 0.042 Uiso 1 1 calc R . .
H32C H 0.1271 0.7064 -0.3028 0.042 Uiso 1 1 calc R . .
C33 C 0.2733(4) 0.6600(2) -0.43191(15) 0.0315(8) Uani 1 1 d . . .
H33A H 0.1535 0.6159 -0.4445 0.047 Uiso 1 1 calc R . .
H33B H 0.3447 0.6230 -0.4650 0.047 Uiso 1 1 calc R . .
H33C H 0.2694 0.7218 -0.4422 0.047 Uiso 1 1 calc R . .
C34 C 0.2111(4) 0.48433(19) -0.31563(14) 0.0192(6) Uani 1 1 d . . .
H34 H 0.2613 0.4329 -0.3018 0.023 Uiso 1 1 calc R . .
C35 C 0.1050(4) 0.5238(2) -0.25260(15) 0.0265(7) Uani 1 1 d . . .
H35A H 0.0404 0.5684 -0.2668 0.040 Uiso 1 1 calc R . .
H35B H 0.1855 0.5627 -0.2010 0.040 Uiso 1 1 calc R . .
H35C H 0.0214 0.4656 -0.2498 0.040 Uiso 1 1 calc R . .
C36 C 0.0892(4) 0.4249(2) -0.39775(15) 0.0275(7) Uani 1 1 d . . .
H36A H -0.0022 0.3696 -0.3955 0.041 Uiso 1 1 calc R . .
H36B H 0.1582 0.3958 -0.4362 0.041 Uiso 1 1 calc R . .
H36C H 0.0338 0.4715 -0.4140 0.041 Uiso 1 1 calc R . .
C37 C 0.5459(4) 0.5165(2) -0.38066(14) 0.0196(6) Uani 1 1 d . . .
H37 H 0.4731 0.4789 -0.4357 0.023 Uiso 1 1 calc R . .
C38 C 0.7058(4) 0.5943(2) -0.38392(16) 0.0281(7) Uani 1 1 d . . .
H38A H 0.7767 0.6344 -0.3303 0.042 Uiso 1 1 calc R . .
H38B H 0.6651 0.6403 -0.4064 0.042 Uiso 1 1 calc R . .
H38C H 0.7775 0.5577 -0.4172 0.042 Uiso 1 1 calc R . .
C39 C 0.6053(4) 0.4372(2) -0.35202(16) 0.0272(7) Uani 1 1 d . . .
H39A H 0.6808 0.4051 -0.3856 0.041 Uiso 1 1 calc R . .
H39B H 0.5015 0.3845 -0.3553 0.041 Uiso 1 1 calc R . .
H39C H 0.6712 0.4716 -0.2970 0.041 Uiso 1 1 calc R . .
C40 C 0.6150(4) 0.5033(2) 0.08409(17) 0.0259(7) Uani 1 1 d . . .
C41 C 0.5714(4) 0.5853(2) 0.14517(16) 0.0353(8) Uani 1 1 d . . .
H41A H 0.5315 0.6310 0.1221 0.053 Uiso 1 1 calc R . .
H41B H 0.6760 0.6244 0.1876 0.053 Uiso 1 1 calc R . .
H41C H 0.4775 0.5559 0.1669 0.053 Uiso 1 1 calc R . .
N1 N 0.8204(3) 0.59943(15) -0.07496(11) 0.0141(5) Uani 1 1 d . . .
N2 N 1.0067(3) 0.70261(15) 0.08472(11) 0.0142(5) Uani 1 1 d . . .
N3 N 0.6488(4) 0.44002(19) 0.03563(15) 0.0320(6) Uani 1 1 d . . .
O1 O 0.8373(3) 0.40498(13) -0.15528(10) 0.0233(5) Uani 1 1 d . . .

loop_
_atom_site_aniso_label
_atom_site_aniso_U_11
_atom_site_aniso_U_22
_atom_site_aniso_U_33
_atom_site_aniso_U_23
_atom_site_aniso_U_13
_atom_site_aniso_U_12
Si1 0.0178(4) 0.0160(4) 0.0110(4) 0.0033(3) -0.0019(3) 0.0025(3)
Si2 0.0148(4) 0.0158(4) 0.0109(3) 0.0022(3) -0.0017(3) 0.0033(3)
C1 0.0160(15) 0.0177(14) 0.0140(13) 0.0066(11) 0.0015(11) 0.0030(12)
C2 0.0153(15) 0.0152(13) 0.0102(12) 0.0041(10) 0.0008(11) 0.0046(11)
C3 0.0172(15) 0.0171(14) 0.0116(12) 0.0057(11) 0.0031(11) 0.0049(12)
C4 0.0140(14) 0.0168(14) 0.0098(12) 0.0034(11) 0.0015(11) 0.0062(11)
C5 0.0131(14) 0.0164(14) 0.0102(12) 0.0028(11) 0.0008(11) 0.0037(11)
C6 0.0114(14) 0.0169(14) 0.0100(12) 0.0034(11) 0.0019(10) 0.0047(11)
C7 0.0114(14) 0.0202(14) 0.0092(12) 0.0021(11) -0.0002(10) 0.0027(11)
C8 0.0151(15) 0.0165(14) 0.0134(13) 0.0037(11) 0.0050(11) 0.0074(11)
C9 0.0174(15) 0.0165(14) 0.0136(13) 0.0013(11) 0.0038(11) 0.0055(12)
C10 0.0242(17) 0.0151(14) 0.0191(14) 0.0040(11) 0.0090(12) 0.0080(12)
C11 0.0194(16) 0.0222(15) 0.0208(14) 0.0130(12) 0.0065(12) 0.0083(12)
C12 0.0155(15) 0.0221(15) 0.0143(13) 0.0079(12) 0.0033(11) 0.0059(12)
C13 0.0126(14) 0.0178(14) 0.0141(13) 0.0050(11) 0.0046(11) 0.0053(11)
C14 0.0131(15) 0.0201(14) 0.0094(12) 0.0020(11) -0.0003(11) 0.0045(12)
C15 0.0103(14) 0.0174(14) 0.0104(12) 0.0041(11) 0.0008(10) 0.0030(11)
C16 0.0105(14) 0.0170(14) 0.0088(12) 0.0011(10) -0.0003(10) 0.0031(11)
C17 0.0106(14) 0.0165(14) 0.0124(12) 0.0047(11) 0.0024(11) 0.0040(11)
C18 0.0172(15) 0.0129(13) 0.0124(13) 0.0021(11) 0.0022(11) 0.0063(11)
C19 0.0213(16) 0.0159(14) 0.0147(13) 0.0030(11) 0.0034(12) 0.0067(12)
C20 0.0181(16) 0.0271(16) 0.0187(14) 0.0067(12) -0.0026(12) 0.0053(13)
C21 0.0229(18) 0.044(2) 0.0322(17) 0.0124(15) 0.0028(14) 0.0067(15)
C22 0.029(2) 0.0294(18) 0.050(2) 0.0017(16) 0.0032(16) 0.0158(15)
C23 0.0210(16) 0.0214(15) 0.0195(14) 0.0085(12) 0.0027(12) 0.0041(13)
C24 0.035(2) 0.0309(17) 0.0267(16) 0.0172(14) 0.0007(14) -0.0006(15)
C25 0.0248(18) 0.0236(16) 0.0325(17) 0.0126(14) -0.0037(14) -0.0048(14)
C26 0.0205(16) 0.0168(14) 0.0161(13) 0.0029(11) 0.0005(12) 0.0019(12)
C27 0.0334(19) 0.0260(17) 0.0172(14) -0.0009(12) -0.0066(13) 0.0047(14)
C28 0.0309(19) 0.0206(16) 0.0246(15) 0.0037(12) 0.0026(13) 0.0106(14)
C29 0.0147(15) 0.0145(14) 0.0170(13) 0.0076(11) 0.0041(11) 0.0057(11)
C30 0.0176(15) 0.0166(14) 0.0149(13) 0.0072(11) 0.0015(11) 0.0073(12)
C31 0.0198(16) 0.0191(14) 0.0148(13) 0.0051(11) 0.0010(12) 0.0030(12)
C32 0.0284(18) 0.0297(17) 0.0328(17) 0.0166(14) 0.0080(14) 0.0121(14)
C33 0.044(2) 0.0301(17) 0.0176(14) 0.0102(13) -0.0051(14) 0.0100(15)
C34 0.0202(16) 0.0198(15) 0.0134(13) 0.0045(11) -0.0037(12) 0.0038(12)
C35 0.0205(17) 0.0330(17) 0.0243(15) 0.0122(13) 0.0061(13) 0.0003(14)
C36 0.0217(17) 0.0255(16) 0.0244(15) 0.0034(13) -0.0038(13) -0.0005(13)
C37 0.0180(16) 0.0235(15) 0.0126(13) 0.0016(11) 0.0000(11) 0.0071(12)
C38 0.0231(17) 0.0308(17) 0.0284(16) 0.0087(14) 0.0086(14) 0.0058(14)
C39 0.0268(18) 0.0255(16) 0.0272(16) 0.0041(13) 0.0065(13) 0.0129(14)
C40 0.0191(17) 0.0333(18) 0.0294(16) 0.0208(15) -0.0003(13) 0.0035(14)
C41 0.038(2) 0.0352(19) 0.0283(17) 0.0086(14) 0.0010(15) 0.0100(16)
N1 0.0141(12) 0.0140(11) 0.0135(11) 0.0042(9) 0.0005(9) 0.0052(9)
N2 0.0130(12) 0.0166(12) 0.0115(11) 0.0040(9) -0.0005(9) 0.0049(10)
N3 0.0433(18) 0.0304(15) 0.0367(15) 0.0218(13) 0.0162(13) 0.0199(13)
O1 0.0334(13) 0.0207(10) 0.0111(9) 0.0026(8) -0.0058(8) 0.0094(9)

loop_
_atom_type_symbol
_atom_type_description
_atom_type_scat_dispersion_real
_atom_type_scat_dispersion_imag
_atom_type_scat_source
C C 0.0033 0.0016 'International Tables Vol C Tables 4.2.6.8 and 6.1.1.4'
H H 0.0000 0.0000 'International Tables Vol C Tables 4.2.6.8 and 6.1.1.4'
N N 0.0061 0.0033 'International Tables Vol C Tables 4.2.6.8 and 6.1.1.4'
Si Si 0.0817 0.0704 'International Tables Vol C Tables 4.2.6.8 and 6.1.1.4'
O O 0.0106 0.0060 'International Tables Vol C Tables 4.2.6.8 and 6.1.1.4'

loop_
_geom_angle_atom_site_label_1
_geom_angle_atom_site_label_2
_geom_angle_atom_site_label_3
_geom_angle
_geom_angle_site_symmetry_1
_geom_angle_site_symmetry_3
C19 Si1 C20 107.93(12) . .
C19 Si1 C26 107.33(11) . .
C20 Si1 C26 112.19(12) . .
C19 Si1 C23 107.40(12) . .
C20 Si1 C23 111.53(12) . .
C26 Si1 C23 110.23(12) . .
C30 Si2 C34 107.89(11) . .
C30 Si2 C37 106.75(12) . .
C34 Si2 C37 109.12(12) . .
C30 Si2 C31 104.36(11) . .
C34 Si2 C31 116.90(13) . .
C37 Si2 C31 111.21(12) . .
O1 C1 C2 121.4(2) . .
O1 C1 C3 121.6(2) . 2_765
C2 C1 C3 117.0(2) . 2_765
N1 C2 C3 121.9(2) . .
N1 C2 C1 116.4(2) . .
C3 C2 C1 121.7(2) . .
N2 C3 C2 122.4(2) . .
N2 C3 C1 116.3(2) . 2_765
C2 C3 C1 121.2(2) . 2_765
N2 C4 C5 118.7(2) . .
N2 C4 C17 120.4(2) . .
C5 C4 C17 121.0(2) . .
C4 C5 C6 119.4(2) . .
C4 C5 C18 118.3(2) . .
C6 C5 C18 122.3(2) . .
C7 C6 C5 121.6(2) . .
C7 C6 C15 118.5(2) . .
C5 C6 C15 119.9(2) . .
C8 C7 C6 122.0(2) . .
C7 C8 C9 122.4(2) . .
C7 C8 C13 119.5(2) . .
C9 C8 C13 118.1(2) . .
C10 C9 C8 121.2(2) . .
C9 C10 C11 120.4(2) . .
C12 C11 C10 120.9(2) . .
C11 C12 C13 120.6(2) . .
C14 C13 C12 122.0(2) . .
C14 C13 C8 119.2(2) . .
C12 C13 C8 118.8(2) . .
C13 C14 C15 121.9(2) . .
C14 C15 C16 121.4(2) . .
C14 C15 C6 119.0(2) . .
C16 C15 C6 119.6(2) . .
C17 C16 C15 119.9(2) . .
C17 C16 C29 119.5(2) . .
C15 C16 C29 120.7(2) . .
N1 C17 C16 118.6(2) . .
N1 C17 C4 121.3(2) . .
C16 C17 C4 120.1(2) . .
C19 C18 C5 175.7(3) . .
C18 C19 Si1 170.4(2) . .
C21 C20 C22 110.6(2) . .
C21 C20 Si1 111.9(2) . .
C22 C20 Si1 112.16(19) . .
C25 C23 C24 110.1(2) . .
C25 C23 Si1 113.94(18) . .
C24 C23 Si1 111.89(19) . .
C28 C26 C27 111.0(2) . .
C28 C26 Si1 111.28(18) . .
C27 C26 Si1 113.28(18) . .
C30 C29 C16 178.6(3) . .
C29 C30 Si2 177.0(2) . .
C32 C31 C33 110.6(2) . .
C32 C31 Si2 112.85(18) . .
C33 C31 Si2 115.23(18) . .
C36 C34 C35 110.9(2) . .
C36 C34 Si2 112.39(17) . .
C35 C34 Si2 115.34(18) . .
C38 C37 C39 110.8(2) . .
C38 C37 Si2 111.06(18) . .
C39 C37 Si2 111.38(17) . .
N3 C40 C41 178.9(3) . .
C2 N1 C17 117.0(2) . .
C3 N2 C4 116.9(2) . .

loop_
_geom_bond_atom_site_label_1
_geom_bond_atom_site_label_2
_geom_bond_distance
_geom_bond_site_symmetry_2
Si1 C19 1.844(3) .
Si1 C20 1.878(3) .
Si1 C26 1.883(3) .
Si1 C23 1.899(3) .
Si2 C30 1.841(3) .
Si2 C34 1.879(3) .
Si2 C37 1.881(3) .
Si2 C31 1.883(3) .
C1 O1 1.211(3) .
C1 C2 1.501(3) .
C1 C3 1.503(3) 2_765
C2 N1 1.310(3) .
C2 C3 1.439(3) .
C3 N2 1.310(3) .
C3 C1 1.503(3) 2_765
C4 N2 1.373(3) .
C4 C5 1.406(3) .
C4 C17 1.432(3) .
C5 C6 1.419(3) .
C5 C18 1.432(3) .
C6 C7 1.406(3) .
C6 C15 1.448(3) .
C7 C8 1.387(3) .
C8 C9 1.433(3) .
C8 C13 1.440(3) .
C9 C10 1.357(3) .
C10 C11 1.420(3) .
C11 C12 1.358(3) .
C12 C13 1.431(3) .
C13 C14 1.387(3) .
C14 C15 1.408(3) .
C15 C16 1.424(3) .
C16 C17 1.403(3) .
C16 C29 1.435(3) .
C17 N1 1.365(3) .
C18 C19 1.204(3) .
C20 C21 1.525(4) .
C20 C22 1.539(4) .
C23 C25 1.537(3) .
C23 C24 1.537(4) .
C26 C28 1.532(4) .
C26 C27 1.536(3) .
C29 C30 1.204(3) .
C31 C32 1.530(4) .
C31 C33 1.536(3) .
C34 C36 1.535(3) .
C34 C35 1.536(4) .
C37 C38 1.536(3) .
C37 C39 1.544(4) .
C40 N3 1.138(4) .
C40 C41 1.458(4) .
